data_7229553
loop_
_publ_author_name
'li, bao'
'xiong, xin'
'zhou, liuyin'
'Cao, Wenjie'
'Yu, Fan'
'Liang, Jiyuan'
'Wang, Yazheng'
'Hu, Si-Qian'

_publ_section_title
;
 Metal-Organic Frameworks Based on Halogen-bridged Dinuclear-Cu-nodes as
 Promising Materials for High Performance Supercapacitor Electrodes
;
_journal_name_full CrystEngComm
_journal_paper_doi 10.1039/C7CE01840A
_journal_year 2017
_chemical_formula_moiety 'C32 H20 Br Cu2 N6 O5'
_chemical_formula_sum 'C32 H20 Br Cu2 N6 O5'
_chemical_formula_weight 775.54
_space_group_crystal_system monoclinic
_space_group_IT_number 15
_space_group_name_Hall '-C 2yc'
_space_group_name_H-M_alt 'C 1 2/c 1'
_symmetry_space_group_name_Hall '-C 2yc'
_symmetry_space_group_name_H-M 'C 1 2/c 1'
_atom_sites_solution_hydrogens geom
_audit_creation_date 2017-10-12
_audit_creation_method
;
Olex2 1.2-beta
(compiled 2017.08.10 svn.r3458 for OlexSys, GUI svn.r5381)
;
_audit_update_record
;
2017-10-21 deposited with the CCDC.
2017-11-10 downloaded from the CCDC.
;
_cell_angle_alpha 90
_cell_angle_beta 116.401(2)
_cell_angle_gamma 90
_cell_formula_units_Z 4
_cell_length_a 22.6373(15)
_cell_length_b 16.3743(12)
_cell_length_c 11.5237(7)
_cell_measurement_reflns_used 1552
_cell_measurement_temperature 302(2)
_cell_measurement_theta_max 26.35
_cell_measurement_theta_min 2.87
_cell_volume 3826.0(4)
_computing_cell_refinement 'SAINT v8.27A (Bruker, 2012)'
_computing_data_reduction 'SAINT v8.27A (Bruker, 2012)'
_computing_molecular_graphics 'Olex2 (Dolomanov et al., 2009)'
_computing_publication_material 'Olex2 (Dolomanov et al., 2009)'
_computing_structure_refinement 'ShelXL (Sheldrick, 2015)'
_diffrn_ambient_temperature 301.8
_diffrn_measured_fraction_theta_full 0.998
_diffrn_measured_fraction_theta_max 0.998
_diffrn_measurement_device_type 'CCD area detector'
_diffrn_measurement_method 'phi and omega scans'
_diffrn_radiation_monochromator graphite
_diffrn_radiation_type MoK\a
_diffrn_radiation_wavelength 0.71073
_diffrn_reflns_av_R_equivalents 0.0306
_diffrn_reflns_av_unetI/netI 0.0302
_diffrn_reflns_Laue_measured_fraction_full 0.998
_diffrn_reflns_Laue_measured_fraction_max 0.998
_diffrn_reflns_limit_h_max 27
_diffrn_reflns_limit_h_min -26
_diffrn_reflns_limit_k_max 17
_diffrn_reflns_limit_k_min -20
_diffrn_reflns_limit_l_max 12
_diffrn_reflns_limit_l_min -14
_diffrn_reflns_number 14383
_diffrn_reflns_point_group_measured_fraction_full 0.998
_diffrn_reflns_point_group_measured_fraction_max 0.998
_diffrn_reflns_theta_full 25.242
_diffrn_reflns_theta_max 25.993
_diffrn_reflns_theta_min 2.866
_exptl_absorpt_coefficient_mu 2.198
_exptl_absorpt_correction_T_max 0.7454
_exptl_absorpt_correction_T_min 0.6638
_exptl_absorpt_correction_type none
_exptl_crystal_colour blue
_exptl_crystal_density_diffrn 1.364
_exptl_crystal_description block
_exptl_crystal_F_000 1584
_exptl_crystal_size_max 0.2
_exptl_crystal_size_mid 0.2
_exptl_crystal_size_min 0.1
_platon_squeeze_details
;
two methanol molecules had been squeezed
;
_refine_diff_density_max 3.846
_refine_diff_density_min -0.864
_refine_diff_density_rms 0.166
_refine_ls_extinction_method none
_refine_ls_goodness_of_fit_ref 1.116
_refine_ls_hydrogen_treatment constr
_refine_ls_matrix_type full
_refine_ls_number_parameters 209
_refine_ls_number_reflns 3756
_refine_ls_number_restraints 0
_refine_ls_restrained_S_all 1.116
_refine_ls_R_factor_all 0.0723
_refine_ls_R_factor_gt 0.0616
_refine_ls_shift/su_max 0.001
_refine_ls_shift/su_mean 0.000
_refine_ls_structure_factor_coef Fsqd
_refine_ls_weighting_details 'w=1/[\s^2^(Fo^2^)+(0.1278P)^2^+20.6442P] where P=(Fo^2^+2Fc^2^)/3'
_refine_ls_weighting_scheme calc
_refine_ls_wR_factor_gt 0.2013
_refine_ls_wR_factor_ref 0.2108
_reflns_Friedel_coverage 0.000
_reflns_number_gt 3060
_reflns_number_total 3756
_reflns_threshold_expression 'I > 2\s(I)'
_cod_data_source_file c7ce01840a2.cif
_cod_data_source_block CuBr
_cod_database_code 7229553
_shelx_shelxl_version_number 2014/7
_shelx_space_group_comment
;
The symmetry employed for this shelxl refinement is uniquely defined
by the following loop, which should always be used as a source of
symmetry information in preference to the above space-group names.
They are only intended as comments.
;
_olex2_refinement_description
;
1. Fixed Uiso
 At 1.2 times of:
  All C(H) groups
2.a Aromatic/amide H refined with riding coordinates:
 C14(H14), C5(H5), C4(H4), C12(H12), C2(H2), C1(H1), C9(H9), C7(H7), C10(H10),
 C6(H6)
;
_olex2_submission_special_instructions 'No special instructions were received'

loop_
_space_group_symop_operation_xyz
'x, y, z'
'-x, y, -z+1/2'
'x+1/2, y+1/2, z'
'-x+1/2, y+1/2, -z+1/2'
'-x, -y, -z'
'x, -y, z-1/2'
'-x+1/2, -y+1/2, -z'
'x+1/2, -y+1/2, z-1/2'

loop_
_atom_site_label
_atom_site_type_symbol
_atom_site_fract_x
_atom_site_fract_y
_atom_site_fract_z
_atom_site_U_iso_or_equiv
_atom_site_adp_type
_atom_site_occupancy
_atom_site_site_symmetry_order
_atom_site_calc_flag
_atom_site_refinement_flags_posn
_atom_site_refinement_flags_adp
_atom_site_refinement_flags_occupancy
Cu1 Cu 0.42088(3) 0.13471(4) 0.18833(5) 0.0239(2) Uani 1 1 d . . .
Br1 Br 0.5000 0.00497(6) 0.2500 0.0538(3) Uani 1 2 d S T P
O1W O 0.5000 0.2000(3) 0.2500 0.0277(11) Uani 1 2 d S T P
O1 O 0.40998(18) 0.1620(2) -0.6492(3) 0.0309(8) Uani 1 1 d . . .
N2 N 0.1568(2) 0.5571(3) -0.6260(4) 0.0309(10) Uani 1 1 d . . .
C15 C 0.3543(3) 0.2629(3) -0.3737(5) 0.0279(11) Uani 1 1 d . . .
N1 N 0.3986(2) 0.1661(3) 0.0001(4) 0.0271(9) Uani 1 1 d . . .
N3 N 0.3138(2) 0.3276(3) -0.4082(4) 0.0307(10) Uani 1 1 d . . .
C14 C 0.3775(3) 0.2281(4) -0.4578(5) 0.0298(11) Uani 1 1 d . . .
H14 H 0.4057 0.1834 -0.4320 0.036 Uiso 1 1 calc R . .
C16 C 0.3745(3) 0.2246(4) -0.6810(5) 0.0298(11) Uani 1 1 d . . .
C3 C 0.3710(3) 0.2289(3) -0.2439(5) 0.0268(11) Uani 1 1 d . . .
C5 C 0.4336(3) 0.1437(4) -0.0613(5) 0.0332(12) Uani 1 1 d . . .
H5 H 0.4686 0.1077 -0.0202 0.040 Uiso 1 1 calc R . .
C11 C 0.2964(3) 0.3607(3) -0.5239(5) 0.0287(11) Uani 1 1 d . . .
C8 C 0.2496(3) 0.4313(4) -0.5575(5) 0.0313(12) Uani 1 1 d . . .
O2 O 0.3515(3) 0.2560(3) -0.7886(4) 0.0587(15) Uani 1 1 d . . .
C13 C 0.3571(3) 0.2620(3) -0.5794(5) 0.0283(11) Uani 1 1 d . . .
C4 C 0.4205(3) 0.1717(4) -0.1838(5) 0.0345(13) Uani 1 1 d . . .
H4 H 0.4447 0.1522 -0.2254 0.041 Uiso 1 1 calc R . .
C12 C 0.3165(3) 0.3297(4) -0.6120(5) 0.0316(12) Uani 1 1 d . . .
H12 H 0.3027 0.3542 -0.6927 0.038 Uiso 1 1 calc R . .
C2 C 0.3348(3) 0.2512(4) -0.1787(5) 0.0417(15) Uani 1 1 d . . .
H2 H 0.3004 0.2883 -0.2163 0.050 Uiso 1 1 calc R . .
C1 C 0.3493(3) 0.2190(4) -0.0596(5) 0.0397(14) Uani 1 1 d . . .
H1 H 0.3238 0.2345 -0.0185 0.048 Uiso 1 1 calc R . .
C9 C 0.2130(3) 0.4440(4) -0.4911(6) 0.0438(16) Uani 1 1 d . . .
H9 H 0.2187 0.4105 -0.4217 0.053 Uiso 1 1 calc R . .
C7 C 0.2377(4) 0.4826(5) -0.6587(8) 0.068(3) Uani 1 1 d . . .
H7 H 0.2613 0.4764 -0.7067 0.082 Uiso 1 1 calc R . .
C10 C 0.1678(3) 0.5061(4) -0.5274(6) 0.0450(16) Uani 1 1 d . . .
H10 H 0.1435 0.5134 -0.4811 0.054 Uiso 1 1 calc R . .
C6 C 0.1913(4) 0.5432(5) -0.6903(7) 0.062(2) Uani 1 1 d . . .
H6 H 0.1839 0.5763 -0.7611 0.074 Uiso 1 1 calc R . .

loop_
_atom_site_aniso_label
_atom_site_aniso_U_11
_atom_site_aniso_U_22
_atom_site_aniso_U_33
_atom_site_aniso_U_23
_atom_site_aniso_U_13
_atom_site_aniso_U_12
Cu1 0.0289(4) 0.0285(4) 0.0176(3) -0.0026(2) 0.0135(3) -0.0040(2)
Br1 0.0469(6) 0.0310(5) 0.0817(8) 0.000 0.0269(5) 0.000
O1W 0.031(3) 0.023(3) 0.028(3) 0.000 0.012(2) 0.000
O1 0.037(2) 0.033(2) 0.0271(18) -0.0039(16) 0.0182(16) 0.0005(16)
N2 0.036(2) 0.038(3) 0.024(2) 0.0083(19) 0.0178(19) 0.011(2)
C15 0.036(3) 0.030(3) 0.021(2) -0.001(2) 0.015(2) 0.005(2)
N1 0.031(2) 0.031(2) 0.021(2) 0.0005(17) 0.0128(17) -0.0014(18)
N3 0.037(2) 0.036(3) 0.023(2) 0.0043(18) 0.0166(18) 0.0118(19)
C14 0.036(3) 0.033(3) 0.025(3) 0.001(2) 0.018(2) 0.008(2)
C16 0.034(3) 0.036(3) 0.024(3) -0.004(2) 0.018(2) 0.001(2)
C3 0.032(3) 0.030(3) 0.018(2) 0.000(2) 0.011(2) 0.003(2)
C5 0.038(3) 0.037(3) 0.028(3) 0.007(2) 0.018(2) 0.008(2)
C11 0.035(3) 0.031(3) 0.022(2) 0.003(2) 0.014(2) 0.008(2)
C8 0.034(3) 0.037(3) 0.025(2) 0.006(2) 0.015(2) 0.012(2)
O2 0.089(4) 0.070(4) 0.028(2) 0.012(2) 0.035(2) 0.035(3)
C13 0.033(3) 0.036(3) 0.020(2) -0.001(2) 0.015(2) 0.005(2)
C4 0.043(3) 0.041(3) 0.026(3) 0.004(2) 0.021(2) 0.015(3)
C12 0.040(3) 0.037(3) 0.021(2) 0.005(2) 0.016(2) 0.010(2)
C2 0.046(3) 0.058(4) 0.024(3) 0.012(3) 0.019(2) 0.028(3)
C1 0.045(3) 0.054(4) 0.028(3) 0.008(3) 0.023(3) 0.017(3)
C9 0.061(4) 0.050(4) 0.029(3) 0.019(3) 0.029(3) 0.024(3)
C7 0.105(6) 0.076(5) 0.062(5) 0.043(4) 0.071(5) 0.060(5)
C10 0.058(4) 0.054(4) 0.040(3) 0.016(3) 0.037(3) 0.025(3)
C6 0.079(5) 0.078(6) 0.052(4) 0.039(4) 0.051(4) 0.046(4)

loop_
_atom_type_symbol
_atom_type_description
_atom_type_scat_dispersion_real
_atom_type_scat_dispersion_imag
_atom_type_scat_source
C C 0.0033 0.0016 'International Tables Vol C Tables 4.2.6.8 and 6.1.1.4'
H H 0.0000 0.0000 'International Tables Vol C Tables 4.2.6.8 and 6.1.1.4'
N N 0.0061 0.0033 'International Tables Vol C Tables 4.2.6.8 and 6.1.1.4'
O O 0.0106 0.0060 'International Tables Vol C Tables 4.2.6.8 and 6.1.1.4'
Cu Cu 0.3201 1.2651 'International Tables Vol C Tables 4.2.6.8 and 6.1.1.4'
Br Br -0.2901 2.4595 'International Tables Vol C Tables 4.2.6.8 and 6.1.1.4'

loop_
_geom_angle_atom_site_label_1
_geom_angle_atom_site_label_2
_geom_angle_atom_site_label_3
_geom_angle
_geom_angle_site_symmetry_1
_geom_angle_site_symmetry_3
O1W Cu1 Br1 86.56(13) . .
O1W Cu1 O1 90.67(12) . 1_556
O1W Cu1 N2 174.75(19) . 4_544
O1W Cu1 N1 90.11(13) . .
O1 Cu1 Br1 105.71(11) 1_556 .
O1 Cu1 N1 146.81(18) 1_556 .
N2 Cu1 Br1 88.22(14) 4_544 .
N2 Cu1 O1 91.30(16) 4_544 1_556
N2 Cu1 N1 90.89(17) 4_544 .
N1 Cu1 Br1 107.46(13) . .
Cu1 Br1 Cu1 74.19(4) 2_655 .
Cu1 O1W Cu1 112.7(3) 2_655 .
C16 O1 Cu1 103.6(3) . 1_554
C10 N2 Cu1 119.8(4) . 4_554
C6 N2 Cu1 123.3(4) . 4_554
C6 N2 C10 115.9(5) . .
N3 C15 C14 121.9(5) . .
N3 C15 C3 115.6(4) . .
C14 C15 C3 122.4(5) . .
C5 N1 Cu1 124.6(4) . .
C5 N1 C1 117.7(5) . .
C1 N1 Cu1 117.4(3) . .
C11 N3 C15 118.7(4) . .
C15 C14 H14 120.8 . .
C13 C14 C15 118.5(5) . .
C13 C14 H14 120.8 . .
O1 C16 C13 117.2(5) . .
O2 C16 O1 124.7(5) . .
O2 C16 C13 118.1(5) . .
C4 C3 C15 123.1(5) . .
C2 C3 C15 120.1(5) . .
C2 C3 C4 116.7(5) . .
N1 C5 H5 118.5 . .
N1 C5 C4 123.0(5) . .
C4 C5 H5 118.5 . .
N3 C11 C8 115.9(5) . .
N3 C11 C12 122.7(5) . .
C12 C11 C8 121.3(5) . .
C9 C8 C11 120.4(5) . .
C7 C8 C11 123.0(5) . .
C7 C8 C9 116.5(5) . .
C14 C13 C16 122.4(5) . .
C12 C13 C14 118.6(5) . .
C12 C13 C16 118.9(5) . .
C3 C4 H4 120.3 . .
C5 C4 C3 119.5(5) . .
C5 C4 H4 120.3 . .
C11 C12 H12 120.2 . .
C13 C12 C11 119.5(5) . .
C13 C12 H12 120.2 . .
C3 C2 H2 119.7 . .
C1 C2 C3 120.5(5) . .
C1 C2 H2 119.7 . .
N1 C1 C2 122.6(5) . .
N1 C1 H1 118.7 . .
C2 C1 H1 118.7 . .
C8 C9 H9 120.1 . .
C10 C9 C8 119.8(5) . .
C10 C9 H9 120.1 . .
C8 C7 H7 119.7 . .
C8 C7 C6 120.7(6) . .
C6 C7 H7 119.7 . .
N2 C10 C9 123.7(5) . .
N2 C10 H10 118.2 . .
C9 C10 H10 118.2 . .
N2 C6 C7 123.5(6) . .
N2 C6 H6 118.2 . .
C7 C6 H6 118.2 . .

loop_
_geom_bond_atom_site_label_1
_geom_bond_atom_site_label_2
_geom_bond_distance
_geom_bond_site_symmetry_2
Cu1 Br1 2.6635(10) .
Cu1 O1W 1.930(3) .
Cu1 O1 2.043(4) 1_556
Cu1 N2 2.025(4) 4_544
Cu1 N1 2.062(4) .
Br1 Cu1 2.6635(10) 2_655
O1W Cu1 1.930(3) 2_655
O1 Cu1 2.043(4) 1_554
O1 C16 1.252(7) .
N2 Cu1 2.025(4) 4_554
N2 C10 1.341(7) .
N2 C6 1.315(7) .
C15 N3 1.340(7) .
C15 C14 1.412(7) .
C15 C3 1.479(7) .
N1 C5 1.327(7) .
N1 C1 1.337(7) .
N3 C11 1.326(7) .
C14 H14 0.9300 .
C14 C13 1.382(7) .
C16 O2 1.224(7) .
C16 C13 1.520(7) .
C3 C4 1.387(8) .
C3 C2 1.384(7) .
C5 H5 0.9300 .
C5 C4 1.384(8) .
C11 C8 1.497(7) .
C11 C12 1.381(7) .
C8 C9 1.371(8) .
C8 C7 1.363(8) .
C13 C12 1.381(8) .
C4 H4 0.9300 .
C12 H12 0.9300 .
C2 H2 0.9300 .
C2 C1 1.368(8) .
C1 H1 0.9300 .
C9 H9 0.9300 .
C9 C10 1.369(8) .
C7 H7 0.9300 .
C7 C6 1.371(9) .
C10 H10 0.9300 .
C6 H6 0.9300 .

loop_
_geom_torsion_atom_site_label_1
_geom_torsion_atom_site_label_2
_geom_torsion_atom_site_label_3
_geom_torsion_atom_site_label_4
_geom_torsion
_geom_torsion_site_symmetry_1
Cu1 O1 C16 O2 2.7(7) 1_554
Cu1 O1 C16 C13 -179.4(4) 1_554
Cu1 N2 C10 C9 170.2(6) 4_554
Cu1 N2 C6 C7 -170.4(8) 4_554
Cu1 N1 C5 C4 -174.3(5) .
Cu1 N1 C1 C2 172.6(6) .
O1 C16 C13 C14 -1.9(8) .
O1 C16 C13 C12 -178.1(5) .
C15 N3 C11 C8 178.4(5) .
C15 N3 C11 C12 2.2(9) .
C15 C14 C13 C16 -174.5(5) .
C15 C14 C13 C12 1.7(8) .
C15 C3 C4 C5 179.1(5) .
C15 C3 C2 C1 178.9(6) .
N1 C5 C4 C3 3.5(10) .
N3 C15 C14 C13 -0.4(9) .
N3 C15 C3 C4 -168.6(6) .
N3 C15 C3 C2 14.3(8) .
N3 C11 C8 C9 -18.6(9) .
N3 C11 C8 C7 165.8(7) .
N3 C11 C12 C13 -0.9(9) .
C14 C15 N3 C11 -1.5(8) .
C14 C15 C3 C4 13.5(9) .
C14 C15 C3 C2 -163.7(6) .
C14 C13 C12 C11 -1.1(9) .
C16 C13 C12 C11 175.2(5) .
C3 C15 N3 C11 -179.5(5) .
C3 C15 C14 C13 177.4(5) .
C3 C2 C1 N1 0.8(11) .
C5 N1 C1 C2 -1.1(10) .
C11 C8 C9 C10 -176.5(6) .
C11 C8 C7 C6 175.9(8) .
C8 C11 C12 C13 -176.9(5) .
C8 C9 C10 N2 -0.2(12) .
C8 C7 C6 N2 1.3(16) .
O2 C16 C13 C14 176.1(6) .
O2 C16 C13 C12 -0.1(9) .
C4 C3 C2 C1 1.6(10) .
C12 C11 C8 C9 157.7(6) .
C12 C11 C8 C7 -17.9(10) .
C2 C3 C4 C5 -3.6(9) .
C1 N1 C5 C4 -1.1(9) .
C9 C8 C7 C6 0.1(13) .
C7 C8 C9 C10 -0.6(11) .
C10 N2 C6 C7 -2.0(13) .
C6 N2 C10 C9 1.5(11) .

loop_
_platon_squeeze_void_nr
_platon_squeeze_void_average_x
_platon_squeeze_void_average_y
_platon_squeeze_void_average_z
_platon_squeeze_void_volume
_platon_squeeze_void_count_electrons
_platon_squeeze_void_content
1 0.000 0.000 -0.010 458 65 ' '
2 0.500 0.500 0.102 458 65 ' '
